data_7100737
loop_
_publ_author_name
'Pierre Thuery'

_publ_section_title
;
Uranyl Ion Complexation by Citric and Tricarballylic
Acids: Hydrothermal Synthesis and Structure of Two- and
Three-Dimensional Uranium-Organic Frameworks
;
_journal_name_full 'Chemical Communications'
_journal_paper_doi 10.1039/b516191f
_journal_year 2006
_chemical_formula_sum 'C12 H20 O25 U3'
_chemical_formula_weight 1278.37
_space_group_IT_number 19
_symmetry_cell_setting orthorhombic
_symmetry_space_group_name_Hall 'P 2ac 2ab'
_symmetry_space_group_name_H-M 'P 21 21 21'
_cell_angle_alpha 90.00
_cell_angle_beta 90.00
_cell_angle_gamma 90.00
_cell_formula_units_Z 4
_cell_length_a 8.2331(4)
_cell_length_b 10.8651(7)
_cell_length_c 28.5582(18)
_cell_measurement_temperature 100(2)
_cell_volume 2554.6(3)
_diffrn_ambient_temperature 100(2)
_exptl_crystal_density_diffrn 3.324
_refine_diff_density_rms 0.341
_cod_database_code 7100737

loop_
_symmetry_equiv_pos_as_xyz
'x, y, z'
'-x+1/2, -y, z+1/2'
'-x, y+1/2, -z+1/2'
'x+1/2, -y+1/2, -z'

loop_
_atom_site_label
_atom_site_type_symbol
_atom_site_fract_x
_atom_site_fract_y
_atom_site_fract_z
_atom_site_U_iso_or_equiv
_atom_site_adp_type
_atom_site_occupancy
_atom_site_symmetry_multiplicity
_atom_site_calc_flag
_atom_site_refinement_flags
_atom_site_disorder_assembly
_atom_site_disorder_group
U1 U 0.35239(4) 0.33349(4) 0.072209(13) 0.01551(10) Uani 1 1 d . . .
U2 U 0.60341(4) 0.83214(4) 0.070254(12) 0.01536(10) Uani 1 1 d . . .
U3 U 0.71854(4) 0.44294(3) 0.249137(13) 0.01470(9) Uani 1 1 d . . .
O1 O 0.2654(8) 0.2020(6) 0.0994(2) 0.0179(15) Uani 1 1 d . . .
O2 O 0.4390(9) 0.4639(7) 0.0453(2) 0.0233(16) Uani 1 1 d . . .
O3 O 0.6898(8) 0.7013(6) 0.0963(2) 0.0195(17) Uani 1 1 d . . .
O4 O 0.5137(8) 0.9616(6) 0.0433(2) 0.0229(16) Uani 1 1 d . . .
O5 O 0.9089(8) 0.5171(6) 0.2457(2) 0.0216(14) Uani 1 1 d . . .
O6 O 0.5245(8) 0.3734(6) 0.2520(3) 0.0243(14) Uani 1 1 d . . .
O7 O 0.6265(8) 0.2402(6) 0.0662(2) 0.0180(16) Uani 1 1 d . . .
H7 H 0.6660 0.2134 0.0382 0.022 Uiso 1 1 d R . .
O8 O 0.5308(8) 0.3573(6) 0.1375(2) 0.0171(16) Uani 1 1 d . . .
O9 O 0.7733(9) 0.3713(6) 0.1713(2) 0.0187(15) Uani 1 1 d . . .
O10 O 0.7471(8) -0.0384(6) 0.1189(2) 0.0190(15) Uani 1 1 d . . .
O11 O 0.6870(9) 0.1032(7) 0.1725(2) 0.0252(17) Uani 1 1 d . . .
O12 O 1.1068(8) 0.3531(7) 0.0272(2) 0.0209(17) Uani 1 1 d . . .
O13 O 0.8781(8) 0.2766(8) -0.0007(3) 0.0244(17) Uani 1 1 d . . .
O14 O 0.3274(9) 0.7358(6) 0.0676(2) 0.0195(15) Uani 1 1 d . . .
H14 H 0.2931 0.7479 0.0365 0.023 Uiso 1 1 d R . .
O15 O 0.4346(9) 0.8556(6) 0.1371(2) 0.0222(17) Uani 1 1 d . . .
O16 O 0.1966(8) 0.8698(6) 0.1741(2) 0.0172(15) Uani 1 1 d . . .
O17 O 0.2032(8) 0.4606(6) 0.1225(2) 0.0226(16) Uani 1 1 d . . .
O18 O 0.2778(10) 0.5996(7) 0.1742(2) 0.0247(17) Uani 1 1 d . . .
O19 O 0.0812(9) 0.7733(7) 0.0015(3) 0.0250(16) Uani 1 1 d . . .
O20 O -0.1474(8) 0.8545(7) 0.0284(2) 0.0188(16) Uani 1 1 d . . .
O21 O 0.8304(9) 0.2298(6) 0.2459(3) 0.0260(15) Uani 1 1 d . . .
H21A H 0.7716 0.1761 0.2238 0.031 Uiso 1 1 d R . .
H21B H 0.9296 0.2278 0.2401 0.031 Uiso 1 1 d R . .
O22 O 0.6312(9) 0.5990(7) 0.3019(3) 0.0252(18) Uani 1 1 d . . .
H22A H 0.6887 0.6680 0.3062 0.030 Uiso 1 1 d R . .
H22B H 0.5314 0.5958 0.3156 0.030 Uiso 1 1 d R . .
O23 O 0.6052(9) 0.5914(7) 0.1989(2) 0.0225(17) Uani 1 1 d . . .
H23A H 0.5142 0.5925 0.1880 0.027 Uiso 1 1 d R . .
H23B H 0.6657 0.6572 0.1999 0.027 Uiso 1 1 d R . .
O24 O 0.7873(10) 0.7904(7) 0.1959(3) 0.0308(18) Uani 1 1 d . . .
H24A H 0.7829 0.8420 0.1702 0.037 Uiso 1 1 d R . .
H24B H 0.8671 0.8323 0.2164 0.037 Uiso 1 1 d R . .
O25 O 0.8293(12) 0.7987(7) 0.2942(3) 0.039(2) Uani 1 1 d . . .
C1 C 0.7560(12) 0.2778(9) 0.0954(3) 0.017(2) Uani 1 1 d . . .
C2 C 0.6806(12) 0.3407(9) 0.1388(3) 0.0146(19) Uani 1 1 d . . .
C3 C 0.8622(11) 0.1610(10) 0.1096(4) 0.020(2) Uani 1 1 d . . .
H3A H 0.9066 0.1225 0.0817 0.024 Uiso 1 1 calc R . .
H3B H 0.9518 0.1860 0.1295 0.024 Uiso 1 1 calc R . .
C4 C 0.7551(11) 0.0713(9) 0.1352(3) 0.016(2) Uani 1 1 d . . .
C5 C 0.8652(10) 0.3778(9) 0.0722(3) 0.0121(19) Uani 1 1 d . . .
H5A H 0.7976 0.4464 0.0626 0.015 Uiso 1 1 calc R . .
H5B H 0.9422 0.4081 0.0951 0.015 Uiso 1 1 calc R . .
C6 C 0.9567(11) 0.3309(11) 0.0304(3) 0.018(2) Uani 1 1 d . . .
C7 C 0.1979(12) 0.7769(9) 0.0987(3) 0.015(2) Uani 1 1 d . . .
C8 C 0.2841(12) 0.8369(10) 0.1402(3) 0.0155(18) Uani 1 1 d . . .
C9 C 0.0996(12) 0.6686(10) 0.1141(3) 0.019(2) Uani 1 1 d . . .
H9A H 0.0463 0.6329 0.0871 0.022 Uiso 1 1 calc R . .
H9B H 0.0158 0.6965 0.1355 0.022 Uiso 1 1 calc R . .
C10 C 0.2020(12) 0.5687(9) 0.1385(3) 0.018(2) Uani 1 1 d . . .
C11 C 0.0915(12) 0.8761(10) 0.0754(4) 0.021(2) Uani 1 1 d . . .
H11A H 0.0132 0.9058 0.0981 0.025 Uiso 1 1 calc R . .
H11B H 0.1600 0.9449 0.0666 0.025 Uiso 1 1 calc R . .
C12 C 0.0013(11) 0.8321(11) 0.0325(4) 0.020(2) Uani 1 1 d . . .

loop_
_atom_site_aniso_label
_atom_site_aniso_U_11
_atom_site_aniso_U_22
_atom_site_aniso_U_33
_atom_site_aniso_U_23
_atom_site_aniso_U_13
_atom_site_aniso_U_12
U1 0.01781(16) 0.01644(19) 0.01228(18) -0.00096(18) -0.00140(14) 0.00058(15)
U2 0.01923(17) 0.01510(18) 0.01174(18) -0.00117(18) 0.00168(14) -0.00087(14)
U3 0.01717(16) 0.01545(16) 0.01147(16) -0.00060(17) 0.00040(15) -0.00130(13)
O1 0.018(3) 0.015(4) 0.021(4) -0.002(3) 0.001(3) -0.005(3)
O2 0.027(4) 0.028(4) 0.015(4) 0.003(3) 0.001(3) -0.004(3)
O3 0.011(3) 0.030(4) 0.018(4) 0.001(3) -0.008(3) 0.002(3)
O4 0.026(3) 0.017(3) 0.025(3) 0.010(3) -0.004(3) 0.005(3)
O5 0.023(3) 0.020(3) 0.022(4) -0.002(3) 0.002(3) -0.007(3)
O6 0.025(3) 0.024(3) 0.024(3) 0.000(4) 0.004(4) -0.001(3)
O7 0.023(4) 0.014(4) 0.017(4) -0.002(3) -0.002(3) 0.006(2)
O8 0.013(3) 0.022(4) 0.017(4) -0.003(3) -0.003(3) 0.001(3)
O9 0.022(3) 0.021(4) 0.013(3) -0.001(3) -0.001(3) -0.006(3)
O10 0.023(4) 0.015(3) 0.019(4) -0.011(3) -0.003(3) -0.006(3)
O11 0.027(4) 0.025(4) 0.024(4) -0.003(3) 0.009(3) -0.008(3)
O12 0.016(3) 0.029(5) 0.018(4) 0.001(3) 0.001(3) 0.001(3)
O13 0.021(4) 0.025(4) 0.027(4) -0.009(3) 0.009(3) -0.007(3)
O14 0.024(4) 0.029(4) 0.005(3) -0.004(3) -0.002(3) 0.003(3)
O15 0.026(4) 0.029(4) 0.011(3) -0.008(3) -0.002(3) -0.007(3)
O16 0.014(3) 0.017(4) 0.021(4) -0.001(3) -0.002(3) -0.003(3)
O17 0.025(4) 0.023(4) 0.020(4) -0.008(3) -0.002(3) 0.004(3)
O18 0.033(4) 0.018(4) 0.023(4) -0.010(3) -0.004(3) 0.006(3)
O19 0.026(4) 0.030(4) 0.020(4) -0.011(3) -0.004(3) 0.006(4)
O20 0.013(3) 0.026(4) 0.017(4) -0.004(3) 0.004(3) -0.004(3)
O21 0.028(3) 0.019(3) 0.031(4) -0.006(3) -0.007(4) 0.000(3)
O22 0.031(4) 0.012(4) 0.033(4) -0.006(3) 0.002(3) 0.001(3)
O23 0.028(4) 0.020(4) 0.020(4) -0.002(3) -0.010(3) 0.000(3)
O24 0.032(4) 0.032(4) 0.029(4) 0.005(3) 0.001(4) -0.006(4)
O25 0.054(5) 0.038(5) 0.025(4) -0.003(3) 0.002(4) -0.019(4)
C1 0.022(5) 0.016(5) 0.014(5) -0.001(4) -0.009(4) -0.006(4)
C2 0.027(5) 0.009(4) 0.008(4) -0.001(4) 0.001(4) 0.004(5)
C3 0.013(3) 0.021(4) 0.027(4) -0.004(4) 0.002(3) -0.009(3)
C4 0.012(5) 0.019(5) 0.016(5) -0.001(4) -0.002(4) 0.002(4)
C5 0.015(4) 0.008(3) 0.013(4) -0.002(3) 0.000(3) -0.004(3)
C6 0.023(4) 0.017(3) 0.015(4) 0.005(4) -0.004(3) 0.003(3)
C7 0.021(4) 0.010(3) 0.012(4) -0.004(3) 0.004(3) 0.004(3)
C8 0.019(4) 0.018(5) 0.010(4) 0.001(4) -0.003(4) -0.004(5)
C9 0.023(4) 0.023(5) 0.010(4) -0.008(5) -0.006(4) 0.002(5)
C10 0.018(5) 0.021(5) 0.014(5) 0.008(4) 0.004(4) 0.004(4)
C11 0.017(3) 0.025(4) 0.019(4) 0.007(3) -0.006(3) 0.002(3)
C12 0.022(5) 0.018(4) 0.020(5) -0.001(5) -0.005(4) -0.005(5)

loop_
_geom_bond_atom_site_label_1
_geom_bond_atom_site_label_2
_geom_bond_distance
_geom_bond_site_symmetry_2
_geom_bond_publ_flag
U1 O2 1.763(7) . ?
U1 O1 1.776(6) . ?
U1 O17 2.341(7) . ?
U1 O13 2.377(8) 4_455 ?
U1 O8 2.387(6) . ?
U1 O12 2.406(7) 1_455 ?
U1 O7 2.480(6) . ?
U2 O3 1.755(6) . ?
U2 O4 1.766(6) . ?
U2 O10 2.304(6) 1_565 ?
U2 O19 2.354(7) 4_565 ?
U2 O15 2.375(7) . ?
U2 O20 2.387(6) 1_655 ?
U2 O14 2.503(7) . ?
U3 O5 1.765(6) . ?
U3 O6 1.769(6) . ?
U3 O23 2.351(7) . ?
U3 O22 2.379(7) . ?
U3 O9 2.399(6) . ?
U3 O16 2.434(6) 3_645 ?
U3 O21 2.494(6) . ?
O7 C1 1.415(11) . ?
O8 C2 1.247(12) . ?
O9 C2 1.246(11) . ?
O10 C4 1.282(11) . ?
O10 U2 2.304(6) 1_545 ?
O11 C4 1.251(11) . ?
O12 C6 1.262(12) . ?
O12 U1 2.406(7) 1_655 ?
O13 C6 1.246(12) . ?
O13 U1 2.377(8) 4 ?
O14 C7 1.457(11) . ?
O15 C8 1.259(13) . ?
O16 C8 1.259(11) . ?
O16 U3 2.434(6) 3_655 ?
O17 C10 1.260(12) . ?
O18 C10 1.242(12) . ?
O19 C12 1.275(13) . ?
O19 U2 2.354(7) 4_465 ?
O20 C12 1.253(11) . ?
O20 U2 2.387(6) 1_455 ?
C1 C2 1.544(13) . ?
C1 C5 1.560(13) . ?
C1 C3 1.593(14) . ?
C3 C4 1.505(13) . ?
C5 C6 1.500(13) . ?
C7 C9 1.494(14) . ?
C7 C8 1.528(13) . ?
C7 C11 1.541(13) . ?
C9 C10 1.541(13) . ?
C11 C12 1.510(14) . ?
